data_4038892
loop_
_publ_author_name
'Korsik, Marat'
'Tse, Edwin'
'Smith, David G.'
'Lewis, William'
'Rutledge, Peter J.'
'Todd, Matthew H.'

_publ_section_title
;
 Tele-substitution Reactions in the Synthesis of a Promising Class of
 1,2,4-Triazolo[4,3-a]pyrazine-Based Antimalarials.
;
_journal_name_full 'The Journal of organic chemistry'
_journal_paper_doi 10.1021/acs.joc.0c01045
_journal_year 2020
_chemical_formula_moiety 'C20 H19 N5 O'
_chemical_formula_sum 'C20 H19 N5 O'
_chemical_formula_weight 345.40
_space_group_crystal_system triclinic
_space_group_IT_number 2
_space_group_name_Hall '-P 1'
_space_group_name_H-M_alt 'P -1'
_atom_sites_solution_hydrogens mixed
_atom_sites_solution_primary iterative
_audit_creation_date 2019-05-23
_audit_creation_method
;
Olex2 1.2
(compiled 2018.05.29 svn.r3508 for OlexSys, GUI svn.r5506)
;
_cell_angle_alpha 71.511(6)
_cell_angle_beta 82.118(6)
_cell_angle_gamma 82.695(6)
_cell_formula_units_Z 2
_cell_length_a 7.6546(6)
_cell_length_b 10.4869(7)
_cell_length_c 11.4484(8)
_cell_measurement_reflns_used 6961
_cell_measurement_temperature 100(2)
_cell_measurement_theta_max 71.9240
_cell_measurement_theta_min 4.4720
_cell_volume 859.90(11)
_computing_cell_refinement 'CrysAlisPro 1.171.40.53a (Rigaku OD, 2019)'
_computing_data_collection 'CrysAlisPro 1.171.40.53a (Rigaku OD, 2019)'
_computing_data_reduction 'CrysAlisPro 1.171.40.53a (Rigaku OD, 2019)'
_computing_molecular_graphics 'Olex2 (Dolomanov et al., 2009)'
_computing_publication_material 'Olex2 (Dolomanov et al., 2009)'
_computing_structure_refinement 'ShelXL (Sheldrick, 2015)'
_computing_structure_solution 'olex2.solve (Bourhis et al., 2015)'
_diffrn_ambient_environment N~2~
_diffrn_ambient_temperature 100(2)
_diffrn_detector 'CCD area detector'
_diffrn_detector_area_resol_mean 5.2930
_diffrn_detector_type 'Agilent Diffraction Atlas detector'
_diffrn_measured_fraction_theta_full 0.997
_diffrn_measured_fraction_theta_max 0.971
_diffrn_measurement_details
;
List of Runs (angles in degrees, time in seconds):

  # Type    Start    End  Width  t~exp~   \w     \q     \k     \f   Frames
--------------------------------------------------------------------------
  1  \w   -110.00 -50.00   1.00   10.00    --  -39.07 -57.00   0.00   60
  2  \w   -122.00 -37.00   1.00   10.00    --  -39.07 178.00 -60.00   85
  3  \w   -107.00 -46.00   1.00   10.00    --  -39.07 -57.00-150.00   61
  4  \w     -1.00  42.00   1.00   10.00    --  -39.07  19.00 -30.00   43
  5  \w    -40.00 -10.00   1.00   10.00    --  -39.07 -57.00   0.00   30
  6  \w    -42.00  -8.00   1.00   10.00    --  -39.07 -57.00-150.00   34
  7  \w      2.00  27.00   1.00   10.00    --   40.00  87.00-146.72   25
  8  \w     11.00  36.00   1.00   10.00    --   44.00  82.00 -36.82   25
  9  \w     13.00  38.00   1.00   10.00    --   48.00  78.00 116.00   25
 10  \w     13.00  38.00   1.00   10.00    --   48.00  77.00 163.54   25
 11  \w     13.00  38.00   1.00   10.00    --   48.00  76.00  44.82   25
 12  \w     13.00  38.00   1.00   10.00    --   48.00  77.00 -45.34   25
 13  \w     23.00  55.00   1.00   10.00    --   56.00  72.00-173.65   32
 14  \w     25.00  51.00   1.00   10.00    --   56.00  74.00-135.41   26
 15  \w     85.00 140.00   1.00   10.00    --   60.00  74.00  55.17   55
 16  \w     36.00  62.00   1.00   10.00    --   60.00  66.00 103.57   26
 17  \w     26.00  62.00   1.00   10.00    --   60.00  74.00  55.17   36
 18  \w    113.00 144.00   1.00   10.00    --   68.00  72.00 -79.32   31
 19  \w     38.00  71.00   1.00   10.00    --   68.00  56.00-146.15   33
 20  \w     35.00  63.00   1.00   10.00    --   68.00  72.00 -79.32   28
 21  \w     35.00  76.00   1.00   10.00    --   68.00  71.00 -16.64   41
 22  \w     87.00 143.00   1.00   10.00    --   68.00  72.00 125.21   56
 23  \w    111.00 147.00   1.00   10.00    --   68.00  71.00 -16.64   36
 24  \w     35.00  62.00   1.00   10.00    --   68.00  69.00-109.59   27
 25  \w     34.00  76.00   1.00   10.00    --   68.00  72.00 125.21   42
 26  \w     87.00 140.00   1.00   10.00    --   68.00  69.00-109.59   53
 27  \w     38.00  70.00   1.00   10.00    --   72.00  71.00 -36.07   32
 28  \w    114.00 170.00   1.00   40.00    --   92.00  68.00  71.27   56
 29  \w     59.00  85.00   1.00   40.00    --   92.00  68.00  71.27   26
 30  \w     76.00 146.00   1.00   40.00    --  106.69  57.00-116.18   70
 31  \w     57.00  93.00   1.00   40.00    --  106.69 -61.00 -90.00   36
 32  \w     82.00 121.00   1.00   40.00    --  106.69  45.00 -90.00   39
 33  \w     75.00 145.00   1.00   40.00    --  106.69  61.00-150.00   70
 34  \w     62.00  88.00   1.00   40.00    --  106.69 -95.00 -60.00   26
 35  \w     79.00 138.00   1.00   40.00    --  106.69  45.00  90.00   59
 36  \w     22.00  61.00   1.00   40.00    --  106.69 -95.00 -60.00   39
 37  \w     76.00 163.00   1.00   40.00    --  106.69  61.00 -90.00   87
 38  \w    141.00 173.00   1.00   40.00    --  106.69  61.00 120.00   32
 39  \w     75.00 160.00   1.00   40.00    --  106.69  61.00 -60.00   85
 40  \w     75.00 133.00   1.00   40.00    --  106.69  61.00 120.00   58
 41  \w    136.00 170.00   1.00   40.00    --  106.69  61.00 150.00   34
 42  \w     76.00 165.00   1.00   40.00    --  106.69  61.00  30.00   89
 43  \w     78.00 124.00   1.00   40.00    --  106.69  61.00 150.00   46
 44  \w    137.00 176.00   1.00   40.00    --  106.69  61.00-180.00   39
 45  \w     75.00 120.00   1.00   40.00    --  106.69  61.00-180.00   45
 46  \w     61.00  95.00   1.00   40.00    --  106.69 -95.00-180.00   34
 47  \w    128.00 176.00   1.00   40.00    --  106.69  61.00 -30.00   48
 48  \w     75.00 102.00   1.00   40.00    --  106.69  61.00 -30.00   27
 49  \w     24.00 106.00   1.00   40.00    --  106.69 -95.00  90.00   82
 50  \w     74.00 106.00   1.00   40.00    --  106.69-111.00  30.00   32
 51  \w     31.00  74.00   1.00   40.00    --  106.69 -61.00 120.00   43
 52  \w     30.00  68.00   1.00   40.00    --  106.69 -45.00  60.00   38
 53  \w    141.00 171.00   1.00   40.00    --  106.69  61.00  90.00   30
 54  \w     76.00 103.00   1.00   40.00    --  106.69  61.00  90.00   27
 55  \w     41.00  86.00   1.00   40.00    --  106.69 -61.00 -30.00   45
 56  \w    147.00 174.00   1.00   40.00    --  106.69  61.00   0.00   27
 57  \w     75.00 144.00   1.00   40.00    --  106.69  61.00   0.00   69
 58  \w     49.00 109.00   1.00   40.00    --  106.69-111.00 -90.00   60
;
_diffrn_measurement_device '\k-geometry diffractometer'
_diffrn_measurement_device_type 'SuperNova-Duo, Atlas'
_diffrn_measurement_method '\w scans'
_diffrn_orient_matrix_type 'CrysAlisPro convention (1999,Acta A55,543-557)'
_diffrn_orient_matrix_UB_11 0.1813591000
_diffrn_orient_matrix_UB_12 0.0109795000
_diffrn_orient_matrix_UB_13 0.0383668000
_diffrn_orient_matrix_UB_21 0.0122605000
_diffrn_orient_matrix_UB_22 0.1382657000
_diffrn_orient_matrix_UB_23 -0.0999419000
_diffrn_orient_matrix_UB_31 -0.0925769000
_diffrn_orient_matrix_UB_32 0.0703366000
_diffrn_orient_matrix_UB_33 0.0942741000
_diffrn_radiation_collimation 'focusing mirrors'
_diffrn_radiation_monochromator mirror
_diffrn_radiation_probe x-ray
_diffrn_radiation_type CuK\a
_diffrn_radiation_wavelength 1.54184
_diffrn_radiation_wavelength_determination fundamental
_diffrn_reflns_av_R_equivalents 0.0299
_diffrn_reflns_av_unetI/netI 0.0241
_diffrn_reflns_Laue_measured_fraction_full 0.997
_diffrn_reflns_Laue_measured_fraction_max 0.971
_diffrn_reflns_limit_h_max 9
_diffrn_reflns_limit_h_min -9
_diffrn_reflns_limit_k_max 12
_diffrn_reflns_limit_k_min -12
_diffrn_reflns_limit_l_max 14
_diffrn_reflns_limit_l_min -13
_diffrn_reflns_number 12353
_diffrn_reflns_point_group_measured_fraction_full 0.997
_diffrn_reflns_point_group_measured_fraction_max 0.971
_diffrn_reflns_theta_full 67.684
_diffrn_reflns_theta_max 72.964
_diffrn_reflns_theta_min 4.093
_diffrn_source 'microfocus sealed tube'
_diffrn_source_current 0.8
_diffrn_source_power 0.04
_diffrn_source_target Cu
_diffrn_source_type 'Agilent Diffraction microfocus tube'
_diffrn_source_voltage 50
_exptl_absorpt_coefficient_mu 0.693
_exptl_absorpt_correction_T_max 1.000
_exptl_absorpt_correction_T_min 0.653
_exptl_absorpt_correction_type gaussian
_exptl_absorpt_process_details
;
CrysAlisPro 1.171.40.53a (Rigaku Oxford Diffraction, 2019)
Numerical absorption correction based on gaussian integration over
			a multifaceted crystal model
Empirical absorption correction using spherical harmonics,
 implemented in SCALE3 ABSPACK scaling algorithm.
;
_exptl_crystal_colour 'clear colourless'
_exptl_crystal_colour_lustre clear
_exptl_crystal_colour_primary colourless
_exptl_crystal_density_diffrn 1.334
_exptl_crystal_description plank
_exptl_crystal_F_000 364
_exptl_crystal_size_max 0.247
_exptl_crystal_size_mid 0.061
_exptl_crystal_size_min 0.037
_refine_diff_density_max 0.320
_refine_diff_density_min -0.250
_refine_diff_density_rms 0.042
_refine_ls_extinction_method none
_refine_ls_goodness_of_fit_ref 1.031
_refine_ls_hydrogen_treatment mixed
_refine_ls_matrix_type full
_refine_ls_number_parameters 239
_refine_ls_number_reflns 3334
_refine_ls_number_restraints 0
_refine_ls_restrained_S_all 1.031
_refine_ls_R_factor_all 0.0417
_refine_ls_R_factor_gt 0.0358
_refine_ls_shift/su_max 0.000
_refine_ls_shift/su_mean 0.000
_refine_ls_structure_factor_coef Fsqd
_refine_ls_weighting_details 'w=1/[\s^2^(Fo^2^)+(0.0560P)^2^+0.2016P] where P=(Fo^2^+2Fc^2^)/3'
_refine_ls_weighting_scheme calc
_refine_ls_wR_factor_gt 0.0938
_refine_ls_wR_factor_ref 0.0987
_reflns_Friedel_coverage 0.000
_reflns_number_gt 2917
_reflns_number_total 3334
_reflns_threshold_expression 'I > 2\s(I)'
_cod_data_source_file mht19_s1787.cif
_cod_data_source_block mht19_s1787
_cod_database_code 4038892
_sydney_internal_submission_code mht19_s1787
_sydney_internal_submission_date 2019-05-01
_sydney_internal_submission_number s1787
_sydney_internal_client_code mkr
_sydney_internal_client_email mkor7275@uni.sydney.edu.au
_sydney_internal_client_name 'Marat Korsik'
_sydney_internal_supervisor_code mht
_sydney_internal_supervisor_name 'Matt Todd'
_sydney_internal_collection_date 2019-05-03
_sydney_internal_collection_user wlew0588
_sydney_internal_process_date 2019-05-06
_sydney_internal_process_user wlew0588
_sydney_internal_solution_date 2019-05-07
_sydney_internal_solution_user wlew0588
_sydney_internal_refine_date 2019-05-07
_sydney_internal_refine_user wlew0588
_sydney_internal_check_and_archive_date 2019-05-23
_sydney_internal_check_user wlew0588
_shelx_shelxl_version_number 2018/3
_chemical_oxdiff_formula 'C20 H21 N5 O'
_chemical_oxdiff_usercomment MK128-2d
_shelx_space_group_comment
;
The symmetry employed for this shelxl refinement is uniquely defined
by the following loop, which should always be used as a source of
symmetry information in preference to the above space-group names.
They are only intended as comments.
;
_shelx_estimated_absorpt_t_max 0.975
_shelx_estimated_absorpt_t_min 0.847
_reflns_odcompleteness_completeness 99.77
_reflns_odcompleteness_iscentric 1
_reflns_odcompleteness_theta 67.13
_olex2_refinement_description
;
1. Fixed Uiso
 At 1.2 times of:
  All C(H) groups, All C(H,H) groups, All N(H) groups
 At 1.5 times of:
  All C(H,H,H) groups
2.a Secondary CH2 refined with riding coordinates:
 C18(H18A,H18B), C23(H23A,H23B)
2.b Aromatic/amide H refined with riding coordinates:
 C11(H11), C12(H12), C13(H13), C15(H15), C16(H16), C17(H17), C19(H19),
 C20(H20), C22(H22), C25(H25), C26(H26)
2.c Idealised Me refined as rotating group:
 C21(H21A,H21B,H21C)
;
_olex2_date_sample_data_collection 2019-05-03
_olex2_date_sample_submission 2019-05-01
_olex2_exptl_crystal_mounting_method 'in paratone on a micromount'
_olex2_submission_original_sample_id MK128-2d
_olex2_submission_special_instructions 'No special instructions were received'
_oxdiff_exptl_absorpt_empirical_details
;
Empirical correction (ABSPACK) includes:
- Absorption correction using spherical harmonics
- Frame scaling
;
_oxdiff_exptl_absorpt_empirical_full_max 1.363
_oxdiff_exptl_absorpt_empirical_full_min 0.739

loop_
_space_group_symop_operation_xyz
'x, y, z'
'-x, -y, -z'

loop_
_atom_site_label
_atom_site_type_symbol
_atom_site_fract_x
_atom_site_fract_y
_atom_site_fract_z
_atom_site_U_iso_or_equiv
_atom_site_adp_type
_atom_site_occupancy
_atom_site_site_symmetry_order
_atom_site_calc_flag
_atom_site_refinement_flags_posn
_atom_site_refinement_flags_adp
_atom_site_refinement_flags_occupancy
_atom_site_disorder_assembly
_atom_site_disorder_group
O1 O -0.55623(12) 1.03132(9) 0.66391(8) 0.0258(2) Uani 1 1 d . . . . .
N2 N 0.26845(13) 0.26901(10) 0.87439(9) 0.0208(2) Uani 1 1 d . . . . .
N3 N 0.26464(13) 0.59969(10) 0.92860(9) 0.0212(2) Uani 1 1 d . . . . .
H3 H 0.364(2) 0.5990(15) 0.9681(14) 0.025 Uiso 1 1 d R . . . .
N4 N 0.05739(13) 0.54462(10) 0.84330(9) 0.0202(2) Uani 1 1 d . . . . .
N5 N 0.47140(13) 0.34595(10) 0.94950(9) 0.0214(2) Uani 1 1 d . . . . .
N6 N 0.14608(13) 0.71046(10) 0.90371(9) 0.0218(2) Uani 1 1 d . . . . .
C7 C 0.02377(15) 0.67285(12) 0.85208(10) 0.0197(2) Uani 1 1 d . . . . .
C8 C -0.41927(16) 0.93866(12) 0.70757(11) 0.0214(3) Uani 1 1 d . . . . .
C9 C 0.21025(15) 0.50318(12) 0.89219(10) 0.0193(2) Uani 1 1 d . . . . .
C10 C 0.31532(16) 0.37466(12) 0.90463(10) 0.0198(2) Uani 1 1 d . . . . .
C11 C -0.36310(17) 0.37512(12) 0.62687(12) 0.0257(3) Uani 1 1 d . . . . .
H11 H -0.473857 0.402707 0.664277 0.031 Uiso 1 1 calc R . . . .
C12 C 0.40274(17) 0.16817(12) 0.90192(11) 0.0233(3) Uani 1 1 d . . . . .
H12 H 0.408924 0.081588 0.890914 0.028 Uiso 1 1 calc R . . . .
C13 C -0.26464(16) 0.71671(12) 0.76375(11) 0.0223(3) Uani 1 1 d . . . . .
H13 H -0.257908 0.624027 0.768916 0.027 Uiso 1 1 calc R . . . .
C14 C -0.12954(15) 0.76421(12) 0.80375(10) 0.0201(3) Uani 1 1 d . . . . .
C15 C -0.14137(16) 0.90142(12) 0.79415(11) 0.0222(3) Uani 1 1 d . . . . .
H15 H -0.050491 0.935354 0.821544 0.027 Uiso 1 1 calc R . . . .
C16 C -0.28304(16) 0.98827(12) 0.74550(11) 0.0233(3) Uani 1 1 d . . . . .
H16 H -0.287823 1.081506 0.737859 0.028 Uiso 1 1 calc R . . . .
C17 C -0.03899(17) 0.29636(12) 0.51801(11) 0.0231(3) Uani 1 1 d . . . . .
H17 H 0.071571 0.269858 0.479596 0.028 Uiso 1 1 calc R . . . .
C18 C 0.10943(16) 0.26159(12) 0.81915(11) 0.0220(3) Uani 1 1 d . . . . .
H18A H 0.004965 0.302440 0.860089 0.026 Uiso 1 1 calc R . . . .
H18B H 0.091446 0.165713 0.833737 0.026 Uiso 1 1 calc R . . . .
C19 C 0.52571(16) 0.21674(12) 0.94823(11) 0.0233(3) Uani 1 1 d . . . . .
H19 H 0.633502 0.168041 0.975671 0.028 Uiso 1 1 calc R . . . .
C20 C -0.19409(18) 0.29669(13) 0.46739(11) 0.0257(3) Uani 1 1 d . . . . .
H20 H -0.188560 0.270147 0.394868 0.031 Uiso 1 1 calc R . . . .
C21 C -0.69875(17) 0.98223(13) 0.62690(13) 0.0278(3) Uani 1 1 d . . . . .
H21A H -0.654573 0.946219 0.558106 0.042 Uiso 1 1 calc GR . . . .
H21B H -0.790682 1.056259 0.600350 0.042 Uiso 1 1 calc GR . . . .
H21C H -0.748728 0.910542 0.696881 0.042 Uiso 1 1 calc GR . . . .
C22 C -0.40959(16) 0.80252(12) 0.71627(11) 0.0223(3) Uani 1 1 d . . . . .
H22 H -0.501363 0.768405 0.689961 0.027 Uiso 1 1 calc R . . . .
C23 C 0.12379(16) 0.33478(12) 0.67988(11) 0.0223(3) Uani 1 1 d . . . . .
H23A H 0.149261 0.429186 0.664963 0.027 Uiso 1 1 calc R . . . .
H23B H 0.223720 0.290287 0.638268 0.027 Uiso 1 1 calc R . . . .
C24 C -0.04406(16) 0.33452(11) 0.62458(11) 0.0208(3) Uani 1 1 d . . . . .
C25 C -0.20824(17) 0.37469(12) 0.67761(12) 0.0233(3) Uani 1 1 d . . . . .
H25 H -0.214278 0.402221 0.749637 0.028 Uiso 1 1 calc R . . . .
C26 C -0.35635(17) 0.33530(13) 0.52159(12) 0.0267(3) Uani 1 1 d . . . . .
H26 H -0.462128 0.334589 0.487117 0.032 Uiso 1 1 calc R . . . .

loop_
_atom_site_aniso_label
_atom_site_aniso_U_11
_atom_site_aniso_U_22
_atom_site_aniso_U_33
_atom_site_aniso_U_23
_atom_site_aniso_U_13
_atom_site_aniso_U_12
O1 0.0235(4) 0.0223(4) 0.0324(5) -0.0082(4) -0.0101(4) 0.0021(3)
N2 0.0222(5) 0.0198(5) 0.0214(5) -0.0067(4) -0.0042(4) -0.0019(4)
N3 0.0205(5) 0.0199(5) 0.0243(5) -0.0078(4) -0.0060(4) 0.0006(4)
N4 0.0209(5) 0.0200(5) 0.0192(5) -0.0058(4) -0.0029(4) -0.0002(4)
N5 0.0214(5) 0.0219(5) 0.0213(5) -0.0071(4) -0.0045(4) 0.0003(4)
N6 0.0210(5) 0.0206(5) 0.0242(5) -0.0075(4) -0.0048(4) 0.0009(4)
C7 0.0206(6) 0.0204(6) 0.0177(5) -0.0061(4) -0.0003(4) -0.0012(4)
C8 0.0214(6) 0.0222(6) 0.0194(6) -0.0055(5) -0.0027(4) 0.0011(5)
C9 0.0205(5) 0.0203(6) 0.0170(5) -0.0052(4) -0.0022(4) -0.0025(4)
C10 0.0215(6) 0.0206(6) 0.0177(5) -0.0060(4) -0.0030(4) -0.0020(4)
C11 0.0231(6) 0.0231(6) 0.0294(6) -0.0054(5) -0.0043(5) -0.0014(5)
C12 0.0276(6) 0.0180(5) 0.0241(6) -0.0065(5) -0.0043(5) 0.0009(5)
C13 0.0263(6) 0.0193(6) 0.0221(6) -0.0072(5) -0.0038(5) -0.0010(5)
C14 0.0207(6) 0.0218(6) 0.0170(5) -0.0058(4) -0.0010(4) -0.0007(5)
C15 0.0214(6) 0.0231(6) 0.0239(6) -0.0094(5) -0.0035(5) -0.0022(5)
C16 0.0249(6) 0.0198(6) 0.0260(6) -0.0082(5) -0.0022(5) -0.0018(5)
C17 0.0265(6) 0.0211(6) 0.0208(6) -0.0049(5) -0.0022(5) -0.0025(5)
C18 0.0224(6) 0.0217(6) 0.0239(6) -0.0077(5) -0.0054(5) -0.0037(5)
C19 0.0232(6) 0.0216(6) 0.0246(6) -0.0071(5) -0.0051(5) 0.0023(5)
C20 0.0348(7) 0.0237(6) 0.0195(6) -0.0048(5) -0.0066(5) -0.0062(5)
C21 0.0238(6) 0.0267(6) 0.0326(7) -0.0064(5) -0.0099(5) -0.0002(5)
C22 0.0236(6) 0.0235(6) 0.0220(6) -0.0088(5) -0.0058(5) -0.0021(5)
C23 0.0219(6) 0.0235(6) 0.0229(6) -0.0088(5) -0.0023(5) -0.0029(5)
C24 0.0238(6) 0.0166(5) 0.0217(6) -0.0041(4) -0.0038(5) -0.0034(4)
C25 0.0262(6) 0.0210(6) 0.0245(6) -0.0087(5) -0.0047(5) -0.0020(5)
C26 0.0276(6) 0.0251(6) 0.0270(6) -0.0026(5) -0.0106(5) -0.0060(5)

loop_
_atom_type_symbol
_atom_type_description
_atom_type_scat_dispersion_real
_atom_type_scat_dispersion_imag
_atom_type_scat_source
C C 0.0181 0.0091 'International Tables Vol C Tables 4.2.6.8 and 6.1.1.4'
H H 0.0000 0.0000 'International Tables Vol C Tables 4.2.6.8 and 6.1.1.4'
N N 0.0311 0.0180 'International Tables Vol C Tables 4.2.6.8 and 6.1.1.4'
O O 0.0492 0.0322 'International Tables Vol C Tables 4.2.6.8 and 6.1.1.4'

loop_
_exptl_crystal_face_index_h
_exptl_crystal_face_index_k
_exptl_crystal_face_index_l
_exptl_crystal_face_perp_dist
0 1 2 0.0112
0 -1 -2 0.0292
4 -2 -1 0.1068
-3 -3 -5 0.0758
0 -4 5 0.0356
0 4 -5 0.0010
1 -6 -3 0.0574
-1 6 1 0.0174

loop_
_geom_angle_atom_site_label_1
_geom_angle_atom_site_label_2
_geom_angle_atom_site_label_3
_geom_angle
_geom_angle_site_symmetry_1
_geom_angle_site_symmetry_3
_geom_angle_publ_flag
C8 O1 C21 116.63(10) . . ?
C10 N2 C12 106.78(10) . . ?
C10 N2 C18 128.22(10) . . ?
C12 N2 C18 124.97(10) . . ?
N6 N3 H3 119.9(10) . . ?
C9 N3 H3 130.2(10) . . ?
C9 N3 N6 109.84(10) . . ?
C9 N4 C7 102.49(10) . . ?
C10 N5 C19 105.41(10) . . ?
C7 N6 N3 102.61(10) . . ?
N4 C7 C14 123.18(11) . . ?
N6 C7 N4 114.37(10) . . ?
N6 C7 C14 122.40(11) . . ?
O1 C8 C16 115.68(11) . . ?
O1 C8 C22 124.48(11) . . ?
C22 C8 C16 119.84(11) . . ?
N3 C9 C10 121.42(11) . . ?
N4 C9 N3 110.70(11) . . ?
N4 C9 C10 127.86(11) . . ?
N2 C10 C9 125.70(11) . . ?
N5 C10 N2 111.32(11) . . ?
N5 C10 C9 122.98(11) . . ?
C25 C11 H11 119.9 . . ?
C26 C11 H11 119.9 . . ?
C26 C11 C25 120.11(12) . . ?
N2 C12 H12 126.8 . . ?
C19 C12 N2 106.33(11) . . ?
C19 C12 H12 126.8 . . ?
C14 C13 H13 119.4 . . ?
C14 C13 C22 121.18(11) . . ?
C22 C13 H13 119.4 . . ?
C13 C14 C7 120.57(11) . . ?
C13 C14 C15 118.43(11) . . ?
C15 C14 C7 120.99(11) . . ?
C14 C15 H15 119.5 . . ?
C16 C15 C14 121.08(11) . . ?
C16 C15 H15 119.5 . . ?
C8 C16 H16 120.1 . . ?
C15 C16 C8 119.84(11) . . ?
C15 C16 H16 120.1 . . ?
C20 C17 H17 119.7 . . ?
C20 C17 C24 120.66(12) . . ?
C24 C17 H17 119.7 . . ?
N2 C18 H18A 109.2 . . ?
N2 C18 H18B 109.2 . . ?
N2 C18 C23 111.89(9) . . ?
H18A C18 H18B 107.9 . . ?
C23 C18 H18A 109.2 . . ?
C23 C18 H18B 109.2 . . ?
N5 C19 H19 124.9 . . ?
C12 C19 N5 110.17(11) . . ?
C12 C19 H19 124.9 . . ?
C17 C20 H20 119.7 . . ?
C26 C20 C17 120.61(12) . . ?
C26 C20 H20 119.7 . . ?
O1 C21 H21A 109.5 . . ?
O1 C21 H21B 109.5 . . ?
O1 C21 H21C 109.5 . . ?
H21A C21 H21B 109.5 . . ?
H21A C21 H21C 109.5 . . ?
H21B C21 H21C 109.5 . . ?
C8 C22 H22 120.2 . . ?
C13 C22 C8 119.60(11) . . ?
C13 C22 H22 120.2 . . ?
C18 C23 H23A 109.2 . . ?
C18 C23 H23B 109.2 . . ?
H23A C23 H23B 107.9 . . ?
C24 C23 C18 111.86(10) . . ?
C24 C23 H23A 109.2 . . ?
C24 C23 H23B 109.2 . . ?
C17 C24 C23 120.96(11) . . ?
C17 C24 C25 118.21(11) . . ?
C25 C24 C23 120.82(11) . . ?
C11 C25 C24 121.07(12) . . ?
C11 C25 H25 119.5 . . ?
C24 C25 H25 119.5 . . ?
C11 C26 H26 120.3 . . ?
C20 C26 C11 119.33(12) . . ?
C20 C26 H26 120.3 . . ?

loop_
_geom_bond_atom_site_label_1
_geom_bond_atom_site_label_2
_geom_bond_distance
_geom_bond_site_symmetry_2
_geom_bond_publ_flag
O1 C8 1.3673(15) . ?
O1 C21 1.4292(15) . ?
N2 C10 1.3618(16) . ?
N2 C12 1.3694(16) . ?
N2 C18 1.4677(15) . ?
N3 H3 0.936(16) . ?
N3 N6 1.3590(14) . ?
N3 C9 1.3393(16) . ?
N4 C7 1.3694(16) . ?
N4 C9 1.3295(15) . ?
N5 C10 1.3269(15) . ?
N5 C19 1.3700(16) . ?
N6 C7 1.3323(16) . ?
C7 C14 1.4688(16) . ?
C8 C16 1.3972(17) . ?
C8 C22 1.3923(17) . ?
C9 C10 1.4552(17) . ?
C11 H11 0.9500 . ?
C11 C25 1.3888(17) . ?
C11 C26 1.3879(19) . ?
C12 H12 0.9500 . ?
C12 C19 1.3626(18) . ?
C13 H13 0.9500 . ?
C13 C14 1.3903(17) . ?
C13 C22 1.3920(17) . ?
C14 C15 1.4000(17) . ?
C15 H15 0.9500 . ?
C15 C16 1.3815(17) . ?
C16 H16 0.9500 . ?
C17 H17 0.9500 . ?
C17 C20 1.3898(18) . ?
C17 C24 1.3940(17) . ?
C18 H18A 0.9900 . ?
C18 H18B 0.9900 . ?
C18 C23 1.5298(16) . ?
C19 H19 0.9500 . ?
C20 H20 0.9500 . ?
C20 C26 1.383(2) . ?
C21 H21A 0.9800 . ?
C21 H21B 0.9800 . ?
C21 H21C 0.9800 . ?
C22 H22 0.9500 . ?
C23 H23A 0.9900 . ?
C23 H23B 0.9900 . ?
C23 C24 1.5088(16) . ?
C24 C25 1.3942(18) . ?
C25 H25 0.9500 . ?
C26 H26 0.9500 . ?

loop_
_geom_hbond_atom_site_label_D
_geom_hbond_atom_site_label_H
_geom_hbond_atom_site_label_A
_geom_hbond_distance_DH
_geom_hbond_distance_HA
_geom_hbond_distance_DA
_geom_hbond_angle_DHA
_geom_hbond_site_symmetry_A
_geom_hbond_publ_flag
N3 H3 N5 0.936(16) 1.914(16) 2.8153(15) 160.9(14) 2_667 yes

loop_
_geom_torsion_atom_site_label_1
_geom_torsion_atom_site_label_2
_geom_torsion_atom_site_label_3
_geom_torsion_atom_site_label_4
_geom_torsion
_geom_torsion_site_symmetry_1
_geom_torsion_site_symmetry_2
_geom_torsion_site_symmetry_3
_geom_torsion_site_symmetry_4
_geom_torsion_publ_flag
O1 C8 C16 C15 178.22(11) . . . . ?
O1 C8 C22 C13 -179.17(11) . . . . ?
N2 C12 C19 N5 -0.34(14) . . . . ?
N2 C18 C23 C24 -176.48(10) . . . . ?
N3 N6 C7 N4 0.28(13) . . . . ?
N3 N6 C7 C14 -177.05(10) . . . . ?
N3 C9 C10 N2 177.58(11) . . . . ?
N3 C9 C10 N5 -1.56(18) . . . . ?
N4 C7 C14 C13 10.41(17) . . . . ?
N4 C7 C14 C15 -168.11(11) . . . . ?
N4 C9 C10 N2 -4.4(2) . . . . ?
N4 C9 C10 N5 176.48(11) . . . . ?
N6 N3 C9 N4 -0.16(13) . . . . ?
N6 N3 C9 C10 178.19(10) . . . . ?
N6 C7 C14 C13 -172.49(11) . . . . ?
N6 C7 C14 C15 8.99(18) . . . . ?
C7 N4 C9 N3 0.31(12) . . . . ?
C7 N4 C9 C10 -177.90(11) . . . . ?
C7 C14 C15 C16 178.17(11) . . . . ?
C9 N3 N6 C7 -0.08(12) . . . . ?
C9 N4 C7 N6 -0.37(13) . . . . ?
C9 N4 C7 C14 176.94(10) . . . . ?
C10 N2 C12 C19 0.19(13) . . . . ?
C10 N2 C18 C23 77.85(15) . . . . ?
C10 N5 C19 C12 0.36(14) . . . . ?
C12 N2 C10 N5 0.04(13) . . . . ?
C12 N2 C10 C9 -179.19(11) . . . . ?
C12 N2 C18 C23 -100.00(13) . . . . ?
C13 C14 C15 C16 -0.38(18) . . . . ?
C14 C13 C22 C8 0.54(18) . . . . ?
C14 C15 C16 C8 1.44(18) . . . . ?
C16 C8 C22 C13 0.53(18) . . . . ?
C17 C20 C26 C11 0.58(18) . . . . ?
C17 C24 C25 C11 0.84(17) . . . . ?
C18 N2 C10 N5 -178.12(10) . . . . ?
C18 N2 C10 C9 2.66(19) . . . . ?
C18 N2 C12 C19 178.42(10) . . . . ?
C18 C23 C24 C17 -130.87(11) . . . . ?
C18 C23 C24 C25 50.23(15) . . . . ?
C19 N5 C10 N2 -0.24(13) . . . . ?
C19 N5 C10 C9 179.01(11) . . . . ?
C20 C17 C24 C23 -179.83(11) . . . . ?
C20 C17 C24 C25 -0.90(17) . . . . ?
C21 O1 C8 C16 -178.78(11) . . . . ?
C21 O1 C8 C22 0.93(17) . . . . ?
C22 C8 C16 C15 -1.50(18) . . . . ?
C22 C13 C14 C7 -179.17(11) . . . . ?
C22 C13 C14 C15 -0.62(18) . . . . ?
C23 C24 C25 C11 179.77(11) . . . . ?
C24 C17 C20 C26 0.20(18) . . . . ?
C25 C11 C26 C20 -0.65(18) . . . . ?
C26 C11 C25 C24 -0.07(18) . . . . ?

loop_
_exptl_oxdiff_crystal_face_indexfrac_h
_exptl_oxdiff_crystal_face_indexfrac_k
_exptl_oxdiff_crystal_face_indexfrac_l
_exptl_oxdiff_crystal_face_x
_exptl_oxdiff_crystal_face_y
_exptl_oxdiff_crystal_face_z
0.0004 0.9989 1.9978 0.0877 -0.0615 0.2586
-0.0004 -0.9989 -1.9978 -0.0877 0.0615 -0.2586
4.0001 -1.9902 -1.0011 0.6652 -0.1261 -0.6047
-2.9988 -3.0028 -4.9918 -0.7683 0.0469 -0.4042
0.0104 -3.9971 4.9992 0.1498 -1.0522 0.1892
-0.0104 3.9971 -4.9992 -0.1498 1.0522 -0.1892
1.0055 -5.9925 -2.9943 0.0017 -0.5170 -0.7969
-1.0074 5.9928 0.9958 -0.0787 0.7167 0.6086
